data_3500006
loop_
_publ_author_name
'Mohammad Abul Haj'
'Miguel Quir\'os'
'Juan M. Salas'

_journal_name_full 'Personal communication to COD'
_journal_year 2011
_chemical_formula_sum 'C30 H54 N14 Ni O3 S'
_chemical_formula_weight 749.60
_chemical_name_systematic
; 
 ? 
;
_space_group_IT_number 33
_symmetry_cell_setting orthorhombic
_symmetry_space_group_name_Hall 'P 2c -2n'
_symmetry_space_group_name_H-M 'P n a 21'
_atom_sites_solution_hydrogens geom
_atom_sites_solution_primary direct
_atom_sites_solution_secondary difmap
_audit_creation_method SHELXL
_cell_angle_alpha 90.00
_cell_angle_beta 90.00
_cell_angle_gamma 90.00
_cell_formula_units_Z 4
_cell_length_a 15.370(3)
_cell_length_b 18.304(4)
_cell_length_c 13.372(3)
_cell_measurement_temperature 295(2)
_cell_volume 3762.0(14)
_computing_cell_refinement 'DENZO-SMN (Enraf Nonius)'
_computing_data_collection 'Collect (Enraf Nonius)'
_computing_data_reduction 'DENZO-SMN (Enraf Nonius)'
_computing_molecular_graphics 'SHELXTL v5.1 IRIX'
_computing_publication_material 'SHELXTL v5.1 IRIX'
_computing_structure_refinement 'SHELXTL v5.1 IRIX'
_computing_structure_solution 'SHELXTL v5.1 IRIX'
_diffrn_ambient_temperature 295(2)
_diffrn_measurement_device 'Nonius KappaCCD Diffractometer'
_diffrn_radiation_monochromator graphite
_diffrn_radiation_source 'fine-focus sealed tube'
_diffrn_radiation_type MoK\a
_diffrn_radiation_wavelength 0.71073
_diffrn_reflns_av_R_equivalents 0.0000
_diffrn_reflns_av_sigmaI/netI 0.0761
_diffrn_reflns_limit_h_max 18
_diffrn_reflns_limit_h_min 0
_diffrn_reflns_limit_k_max 22
_diffrn_reflns_limit_k_min 0
_diffrn_reflns_limit_l_max 16
_diffrn_reflns_limit_l_min 0
_diffrn_reflns_number 3906
_diffrn_reflns_theta_max 26.44
_diffrn_reflns_theta_min 3.01
_exptl_absorpt_coefficient_mu 0.622
_exptl_absorpt_correction_type none
_exptl_crystal_density_diffrn 1.324
_exptl_crystal_description prismatic
_exptl_crystal_F_000 1600
_exptl_crystal_size_max 0.25
_exptl_crystal_size_mid 0.10
_exptl_crystal_size_min 0.10
_refine_diff_density_max 0.235
_refine_diff_density_min -0.263
_refine_diff_density_rms 0.049
_refine_ls_abs_structure_details 'Flack H D (1983), Acta Cryst. A39, 876-881'
_refine_ls_abs_structure_Flack 0.06(4)
_refine_ls_extinction_method none
_refine_ls_goodness_of_fit_all 1.005
_refine_ls_goodness_of_fit_obs 1.148
_refine_ls_hydrogen_treatment noref
_refine_ls_matrix_type full
_refine_ls_number_parameters 447
_refine_ls_number_reflns 3906
_refine_ls_number_restraints 1
_refine_ls_restrained_S_all 1.005
_refine_ls_restrained_S_obs 1.148
_refine_ls_R_factor_all 0.1280
_refine_ls_R_factor_obs 0.0636
_refine_ls_shift/esd_max 0.077
_refine_ls_shift/esd_mean 0.022
_refine_ls_structure_factor_coef Fsqd
_refine_ls_weighting_details 'calc w=1/[\s^2^(Fo^2^)+(0.0825P)^2^+0.4984P] where P=(Fo^2^+2Fc^2^)/3'
_refine_ls_wR_factor_all 0.1673
_refine_ls_wR_factor_obs 0.1386
_reflns_number_observed 2242
_reflns_number_total 3906
_reflns_observed_criterion >2sigma(I)
_cod_data_source_file nidah_alta.cif
_cod_data_source_block ni7oxo21
_cod_original_cell_volume 3761.8(13)
_cod_database_code 3500006

loop_
_symmetry_equiv_pos_as_xyz
'x, y, z'
'-x, -y, z+1/2'
'x+1/2, -y+1/2, z'
'-x+1/2, y+1/2, z+1/2'

loop_
_atom_site_aniso_label
_atom_site_aniso_U_11
_atom_site_aniso_U_22
_atom_site_aniso_U_33
_atom_site_aniso_U_23
_atom_site_aniso_U_13
_atom_site_aniso_U_12
Ni 0.0464(4) 0.0400(4) 0.0565(5) 0.0015(9) -0.0043(7) -0.0002(4)
N2R 0.054(4) 0.042(5) 0.067(7) 0.005(5) -0.019(4) 0.000(3)
N1R 0.056(3) 0.048(4) 0.072(5) -0.003(5) -0.013(5) -0.004(2)
C2R 0.060(5) 0.051(6) 0.057(6) -0.003(5) -0.004(4) 0.006(4)
C1R 0.063(5) 0.045(5) 0.070(7) 0.004(5) 0.000(4) 0.010(4)
C6R 0.051(5) 0.088(8) 0.103(9) -0.006(7) 0.006(5) 0.014(4)
C5R 0.080(6) 0.106(10) 0.081(9) -0.001(7) 0.004(6) 0.036(6)
C4R 0.134(9) 0.084(9) 0.077(9) -0.015(7) 0.007(8) 0.040(7)
C3R 0.101(7) 0.068(8) 0.062(7) -0.015(6) 0.001(5) 0.009(5)
N1Q 0.062(5) 0.056(7) 0.064(7) -0.004(5) 0.014(4) -0.002(4)
N2Q 0.061(5) 0.052(6) 0.092(8) 0.010(6) 0.014(4) 0.005(4)
C1Q 0.093(7) 0.050(6) 0.085(8) -0.007(6) 0.022(6) -0.024(6)
C2Q 0.104(8) 0.039(5) 0.093(8) 0.019(5) 0.046(7) 0.020(5)
C3Q 0.222(16) 0.047(7) 0.099(11) 0.018(8) 0.059(10) 0.007(8)
C4Q 0.293(22) 0.068(9) 0.106(17) 0.027(9) 0.093(14) 0.023(11)
C5Q 0.328(25) 0.028(7) 0.153(18) -0.012(9) 0.101(17) -0.039(11)
C6Q 0.155(9) 0.046(7) 0.106(11) -0.022(7) 0.034(9) -0.023(7)
N2P 0.055(3) 0.058(4) 0.049(5) 0.011(4) -0.010(4) 0.002(3)
N1P 0.058(5) 0.059(7) 0.062(6) 0.013(5) -0.007(4) 0.007(3)
C2P 0.052(5) 0.096(8) 0.080(8) 0.041(7) 0.002(5) -0.008(5)
C1P 0.059(5) 0.076(8) 0.090(8) 0.028(6) -0.002(5) -0.007(4)
C6P 0.097(6) 0.077(8) 0.059(7) 0.012(6) -0.016(5) -0.022(5)
C5P 0.124(10) 0.141(13) 0.062(8) 0.007(8) 0.023(7) -0.057(9)
C4P 0.076(7) 0.151(13) 0.125(13) 0.022(10) 0.006(7) -0.047(8)
C3P 0.051(5) 0.106(9) 0.076(7) 0.001(6) 0.000(4) -0.010(5)
N1B 0.097(6) 0.117(8) 0.091(9) -0.006(7) -0.043(6) -0.012(6)
C2B 0.107(9) 0.104(11) 0.107(13) 0.044(9) 0.032(9) 0.020(8)
N3B 0.096(7) 0.105(8) 0.103(9) 0.010(7) -0.012(6) -0.039(6)
N4B 0.116(7) 0.138(11) 0.182(14) 0.058(12) -0.048(10) -0.049(7)
C5B 0.201(18) 0.114(13) 0.255(28) -0.069(18) -0.102(24) 0.047(11)
C6B 0.118(8) 0.133(11) 0.068(10) 0.023(7) -0.017(6) -0.051(8)
C7B 0.082(7) 0.110(11) 0.147(14) -0.025(9) -0.034(8) -0.022(7)
O7B 0.178(9) 0.231(13) 0.119(9) -0.014(8) -0.057(8) -0.090(10)
N8B 0.062(5) 0.069(6) 0.100(8) 0.003(5) -0.018(4) 0.004(4)
C3AB 0.093(7) 0.047(6) 0.113(10) 0.009(6) -0.029(7) -0.009(5)
N1A 0.122(8) 0.143(11) 0.084(9) -0.005(8) -0.025(7) -0.002(7)
C2A 0.163(13) 0.117(12) 0.085(10) -0.025(9) -0.012(10) 0.034(10)
N3A 0.109(7) 0.111(9) 0.129(11) -0.018(8) -0.002(8) 0.026(7)
N4A 0.120(8) 0.130(10) 0.134(11) -0.026(8) -0.076(8) 0.033(7)
C5A 0.164(12) 0.143(12) 0.103(12) -0.026(11) -0.051(13) 0.040(10)
C6A 0.110(9) 0.091(9) 0.077(9) 0.010(6) -0.005(6) 0.025(6)
C7A 0.082(7) 0.093(10) 0.126(12) 0.047(9) -0.029(7) 0.003(6)
O7A 0.085(5) 0.162(10) 0.178(10) 0.081(8) -0.025(6) 0.009(5)
N8A 0.084(5) 0.058(5) 0.117(9) 0.020(6) -0.014(6) -0.008(4)
C3AA 0.108(8) 0.083(9) 0.079(9) 0.012(7) -0.043(7) 0.003(7)
S1D' 0.088(4) 0.067(3) 0.156(5) 0.006(5) -0.037(6) 0.009(2)
O1D 0.182(7) 0.055(3) 0.123(6) 0.000(10) 0.012(5) 0.010(5)
C2D 0.322(28) 0.084(12) 0.096(12) 0.023(11) 0.044(13) 0.041(12)
C1D 0.260(21) 0.102(15) 0.132(16) -0.021(12) 0.091(14) -0.016(12)

loop_
_atom_site_label
_atom_site_type_symbol
_atom_site_fract_x
_atom_site_fract_y
_atom_site_fract_z
_atom_site_U_iso_or_equiv
_atom_site_thermal_displace_type
_atom_site_occupancy
_atom_site_calc_flag
_atom_site_refinement_flags
_atom_site_disorder_group
Ni Ni 0.24359(5) 0.09838(4) 0.5250(2) 0.0476(3) Uani 1 d . .
N2R N 0.2387(4) 0.1738(5) 0.6455(8) 0.054(3) Uani 1 d . .
H11A H 0.2764 0.1602 0.6935 0.065 Uiso 1 calc . .
H11B H 0.2539 0.2186 0.6239 0.065 Uiso 1 calc . .
N1R N 0.1067(3) 0.1123(3) 0.5345(9) 0.059(2) Uani 1 d . .
H12A H 0.0848 0.1214 0.4733 0.071 Uiso 1 calc . .
H12B H 0.0819 0.0712 0.5580 0.071 Uiso 1 calc . .
C2R C 0.1502(5) 0.1758(5) 0.6866(7) 0.056(2) Uani 1 d . .
H11 H 0.1420 0.1305 0.7243 0.067 Uiso 1 calc . .
C1R C 0.0869(5) 0.1745(5) 0.6026(8) 0.060(2) Uani 1 d . .
H12 H 0.0966 0.2192 0.5640 0.072 Uiso 1 calc . .
C6R C -0.0069(5) 0.1769(6) 0.6379(9) 0.081(3) Uani 1 d . .
H13A H -0.0451 0.1811 0.5804 0.097 Uiso 1 calc . .
H13B H -0.0209 0.1317 0.6722 0.097 Uiso 1 calc . .
C5R C -0.0226(7) 0.2411(7) 0.7080(11) 0.089(4) Uani 1 d . .
H14A H -0.0140 0.2864 0.6718 0.106 Uiso 1 calc . .
H14B H -0.0823 0.2399 0.7315 0.106 Uiso 1 calc . .
C4R C 0.0372(8) 0.2390(6) 0.7952(10) 0.098(4) Uani 1 d . .
H15A H 0.0260 0.1954 0.8345 0.118 Uiso 1 calc . .
H15B H 0.0271 0.2812 0.8375 0.118 Uiso 1 calc . .
C3R C 0.1329(7) 0.2388(6) 0.7589(8) 0.077(3) Uani 1 d . .
H16A H 0.1456 0.2848 0.7259 0.092 Uiso 1 calc . .
H16B H 0.1714 0.2344 0.8161 0.092 Uiso 1 calc . .
N1Q N 0.2339(5) 0.0135(6) 0.4202(8) 0.061(3) Uani 1 d . .
H21A H 0.1951 0.0256 0.3726 0.073 Uiso 1 calc . .
H21B H 0.2859 0.0065 0.3905 0.073 Uiso 1 calc . .
N2Q N 0.2427(4) 0.0082(6) 0.6264(10) 0.068(3) Uani 1 d . .
H22A H 0.2858 0.0128 0.6716 0.082 Uiso 1 calc . .
H22B H 0.1916 0.0060 0.6591 0.082 Uiso 1 calc . .
C1Q C 0.2068(7) -0.0529(6) 0.4693(9) 0.076(3) Uani 1 d . .
H21 H 0.1453 -0.0469 0.4867 0.091 Uiso 1 calc . .
C2Q C 0.2558(6) -0.0583(5) 0.5647(9) 0.079(4) Uani 1 d . .
H22 H 0.3178 -0.0609 0.5479 0.094 Uiso 1 calc . .
C3Q C 0.2327(11) -0.1278(8) 0.6197(12) 0.123(6) Uani 1 d . .
H23A H 0.1738 -0.1241 0.6453 0.147 Uiso 1 calc . .
H23B H 0.2716 -0.1340 0.6761 0.147 Uiso 1 calc . .
C4Q C 0.2398(14) -0.1970(9) 0.5477(15) 0.156(9) Uani 1 d . .
H24A H 0.3004 -0.2045 0.5300 0.187 Uiso 1 calc . .
H24B H 0.2200 -0.2400 0.5835 0.187 Uiso 1 calc . .
C5Q C 0.1903(16) -0.1891(7) 0.4591(15) 0.170(8) Uani 1 d . .
H25A H 0.1291 -0.1876 0.4764 0.204 Uiso 1 calc . .
H25B H 0.1997 -0.2315 0.4170 0.204 Uiso 1 calc . .
C6Q C 0.2133(10) -0.1211(7) 0.4009(11) 0.102(4) Uani 1 d . .
H26A H 0.1739 -0.1158 0.3447 0.123 Uiso 1 calc . .
H26B H 0.2720 -0.1254 0.3749 0.123 Uiso 1 calc . .
N2P N 0.3814(4) 0.0984(4) 0.5147(8) 0.054(2) Uani 1 d . .
H31A H 0.4048 0.1001 0.5763 0.065 Uiso 1 calc . .
H31B H 0.3996 0.0571 0.4846 0.065 Uiso 1 calc . .
N1P N 0.2581(4) 0.1793(6) 0.4136(8) 0.060(3) Uani 1 d . .
H32A H 0.2207 0.1711 0.3631 0.072 Uiso 1 calc . .
H32B H 0.2471 0.2238 0.4393 0.072 Uiso 1 calc . .
C2P C 0.4092(5) 0.1618(6) 0.4569(8) 0.076(3) Uani 1 d . .
H31 H 0.4053 0.2038 0.5023 0.091 Uiso 1 calc . .
C1P C 0.3473(5) 0.1756(6) 0.3776(9) 0.075(3) Uani 1 d . .
H32 H 0.3494 0.1318 0.3353 0.090 Uiso 1 calc . .
C6P C 0.3741(6) 0.2371(6) 0.3103(8) 0.078(3) Uani 1 d . .
H33A H 0.3659 0.2828 0.3459 0.093 Uiso 1 calc . .
H33B H 0.3358 0.2377 0.2526 0.093 Uiso 1 calc . .
C5P C 0.4672(9) 0.2334(8) 0.2741(10) 0.109(5) Uani 1 d . .
H34A H 0.4721 0.1946 0.2250 0.131 Uiso 1 calc . .
H34B H 0.4817 0.2790 0.2411 0.131 Uiso 1 calc . .
C4P C 0.5290(8) 0.2204(9) 0.3534(12) 0.117(5) Uani 1 d . .
H35A H 0.5354 0.2647 0.3925 0.141 Uiso 1 calc . .
H35B H 0.5852 0.2092 0.3241 0.141 Uiso 1 calc . .
C3P C 0.5027(5) 0.1590(6) 0.4216(8) 0.078(3) Uani 1 d . .
H36A H 0.5405 0.1595 0.4797 0.093 Uiso 1 calc . .
H36B H 0.5120 0.1131 0.3870 0.093 Uiso 1 calc . .
N1B N 0.0634(6) 0.0714(6) 0.3036(9) 0.102(3) Uani 1 d . .
C2B C -0.0102(9) 0.0297(7) 0.2974(12) 0.106(5) Uani 1 d . .
H42 H -0.0388 0.0125 0.3540 0.127 Uiso 1 calc . .
N3B N -0.0382(6) 0.0154(6) 0.2062(10) 0.101(3) Uani 1 d . .
N4B N 0.0105(6) 0.0470(7) 0.0390(14) 0.145(5) Uani 1 d . .
C5B C 0.0711(13) 0.0860(9) 0.0198(24) 0.190(10) Uani 1 d . .
H45 H 0.0721 0.0909 -0.0494 0.228 Uiso 1 calc . .
C6B C 0.1365(8) 0.1248(8) 0.0540(9) 0.107(4) Uani 1 d . .
H46 H 0.1736 0.1507 0.0121 0.128 Uiso 1 calc . .
C7B C 0.1465(8) 0.1243(8) 0.1593(13) 0.113(5) Uani 1 d . .
O7B O 0.2001(8) 0.1442(7) 0.2122(9) 0.176(5) Uani 1 d . .
N8B N 0.0769(5) 0.0838(5) 0.2037(8) 0.077(2) Uani 1 d . .
C3AB C 0.0180(7) 0.0513(6) 0.1518(11) 0.084(3) Uani 1 d . .
N1A N 0.4384(8) 0.0463(7) 0.7319(9) 0.116(4) Uani 1 d . .
C2A C 0.5161(12) 0.0184(8) 0.7258(12) 0.122(5) Uani 1 d . .
H52 H 0.5351 -0.0036 0.6670 0.146 Uiso 1 calc . .
N3A N 0.5696(7) 0.0221(6) 0.8080(11) 0.116(4) Uani 1 d . .
N4A N 0.5369(7) 0.0703(7) 0.9679(10) 0.128(4) Uani 1 d . .
C5A C 0.4730(10) 0.1021(8) 1.0162(14) 0.137(6) Uani 1 d . .
H55 H 0.4839 0.1148 1.0824 0.164 Uiso 1 calc . .
C6A C 0.3928(8) 0.1187(7) 0.9805(9) 0.092(4) Uani 1 d . .
H56 H 0.3530 0.1410 1.0230 0.111 Uiso 1 calc . .
C7A C 0.3678(7) 0.1036(7) 0.8838(11) 0.100(4) Uani 1 d . .
O7A O 0.3020(5) 0.1111(5) 0.8400(8) 0.142(4) Uani 1 d . .
N8A N 0.4393(5) 0.0683(5) 0.8298(9) 0.086(3) Uani 1 d . .
C3AA C 0.5181(8) 0.0525(7) 0.8733(10) 0.090(4) Uani 1 d . .
S1D' S 0.7187(3) 0.1002(3) 0.5258(9) 0.104(3) Uani 0.566(9) d P .
S1D S 0.7889(4) 0.1000(4) 0.5267(10) 0.084(3) Uiso 0.434(9) d P .
O1D O 0.7520(6) 0.1768(3) 0.5323(14) 0.120(3) Uani 1 d . .
C2D C 0.7515(13) 0.0548(11) 0.6184(15) 0.167(9) Uani 1 d . .
C1D C 0.7659(13) 0.0608(12) 0.4154(16) 0.165(9) Uani 1 d . .

loop_
_atom_type_symbol
_atom_type_description
_atom_type_scat_dispersion_real
_atom_type_scat_dispersion_imag
_atom_type_scat_source
C C 0.0033 0.0016 'International Tables Vol C Tables 4.2.6.8 and 6.1.1.4'
H H 0.0000 0.0000 'International Tables Vol C Tables 4.2.6.8 and 6.1.1.4'
N N 0.0061 0.0033 'International Tables Vol C Tables 4.2.6.8 and 6.1.1.4'
O O 0.0106 0.0060 'International Tables Vol C Tables 4.2.6.8 and 6.1.1.4'
S S 0.1246 0.1234 'International Tables Vol C Tables 4.2.6.8 and 6.1.1.4'
Ni Ni 0.3393 1.1124 'International Tables Vol C Tables 4.2.6.8 and 6.1.1.4'

loop_
_geom_angle_atom_site_label_1
_geom_angle_atom_site_label_2
_geom_angle_atom_site_label_3
_geom_angle
_geom_angle_site_symmetry_1
_geom_angle_site_symmetry_3
_geom_angle_publ_flag
N1Q Ni N1P 93.2(5) . . ?
N1Q Ni N1R 93.4(3) . . ?
N1P Ni N1R 93.6(3) . . ?
N1Q Ni N2R 170.5(3) . . ?
N1P Ni N2R 94.8(2) . . ?
N1R Ni N2R 80.9(3) . . ?
N1Q Ni N2P 91.5(3) . . ?
N1P Ni N2P 81.3(3) . . ?
N1R Ni N2P 173.1(2) . . ?
N2R Ni N2P 94.9(3) . . ?
N1Q Ni N2Q 81.5(3) . . ?
N1P Ni N2Q 171.9(4) . . ?
N1R Ni N2Q 92.8(3) . . ?
N2R Ni N2Q 91.2(5) . . ?
N2P Ni N2Q 92.7(3) . . ?
C2R N2R Ni 109.5(6) . . ?
C1R N1R Ni 109.3(5) . . ?
N2R C2R C1R 108.9(8) . . ?
N2R C2R C3R 114.6(8) . . ?
C1R C2R C3R 112.2(7) . . ?
N1R C1R C2R 110.0(7) . . ?
N1R C1R C6R 114.0(8) . . ?
C2R C1R C6R 112.8(9) . . ?
C5R C6R C1R 111.3(9) . . ?
C4R C5R C6R 111.5(9) . . ?
C5R C4R C3R 110.0(10) . . ?
C2R C3R C4R 111.4(9) . . ?
C1Q N1Q Ni 109.9(7) . . ?
C2Q N2Q Ni 106.3(8) . . ?
N1Q C1Q C2Q 107.5(9) . . ?
N1Q C1Q C6Q 113.0(10) . . ?
C2Q C1Q C6Q 114.9(11) . . ?
N2Q C2Q C1Q 110.8(9) . . ?
N2Q C2Q C3Q 112.8(10) . . ?
C1Q C2Q C3Q 110.8(12) . . ?
C2Q C3Q C4Q 111.0(11) . . ?
C5Q C4Q C3Q 112.8(16) . . ?
C4Q C5Q C6Q 112.9(17) . . ?
C5Q C6Q C1Q 110.2(11) . . ?
C2P N2P Ni 109.1(5) . . ?
C1P N1P Ni 107.5(7) . . ?
C1P C2P N2P 109.5(8) . . ?
C1P C2P C3P 113.6(9) . . ?
N2P C2P C3P 114.6(8) . . ?
C2P C1P N1P 112.6(9) . . ?
C2P C1P C6P 113.0(8) . . ?
N1P C1P C6P 115.0(9) . . ?
C1P C6P C5P 114.7(10) . . ?
C4P C5P C6P 113.2(11) . . ?
C5P C4P C3P 113.1(9) . . ?
C4P C3P C2P 114.8(10) . . ?
N8B N1B C2B 99.1(10) . . ?
N3B C2B N1B 115.9(11) . . ?
N3B C2B C3AB 39.0(6) . . ?
N1B C2B C3AB 76.9(8) . . ?
C3AB N3B C2B 101.5(10) . . ?
C5B N4B C3AB 97.1(20) . . ?
N4B C5B C6B 147.2(34) . . ?
N4B C5B C3AB 47.3(17) . . ?
C6B C5B C3AB 100.0(19) . . ?
C5B C6B C7B 115.2(18) . . ?
O7B C7B C6B 133.7(15) . . ?
O7B C7B N8B 116.5(15) . . ?
C6B C7B N8B 109.5(10) . . ?
C3AB N8B N1B 110.0(10) . . ?
C3AB N8B C7B 122.8(12) . . ?
N1B N8B C7B 127.1(10) . . ?
N8B C3AB N3B 113.4(13) . . ?
N8B C3AB N4B 127.9(12) . . ?
N3B C3AB N4B 118.6(11) . . ?
N8B C3AB C5B 92.3(10) . . ?
N3B C3AB C5B 154.2(12) . . ?
N4B C3AB C5B 35.7(7) . . ?
N8B C3AB C2B 74.0(9) . . ?
N3B C3AB C2B 39.5(7) . . ?
N4B C3AB C2B 158.0(10) . . ?
C5B C3AB C2B 166.3(10) . . ?
C2A N1A N8A 99.6(11) . . ?
N1A C2A N3A 118.7(13) . . ?
C3AA N3A C2A 101.2(11) . . ?
C5A N4A C3AA 114.4(12) . . ?
N4A C5A C6A 127.3(16) . . ?
C5A C6A C7A 122.6(13) . . ?
O7A C7A C6A 133.1(15) . . ?
O7A C7A N8A 116.8(14) . . ?
C6A C7A N8A 110.1(10) . . ?
C3AA N8A N1A 110.6(11) . . ?
C3AA N8A C7A 123.0(12) . . ?
N1A N8A C7A 126.5(10) . . ?
N3A C3AA N4A 127.3(12) . . ?
N3A C3AA N8A 109.9(11) . . ?
N4A C3AA N8A 122.7(14) . . ?
S1D S1D' O1D 70.1(6) . . ?
S1D S1D' C2D 70.7(9) . . ?
O1D S1D' C2D 109.9(12) . . ?
S1D S1D' C1D 66.7(8) . . ?
O1D S1D' C1D 106.6(12) . . ?
C2D S1D' C1D 107.8(8) . . ?
S1D' S1D O1D 67.9(5) . . ?
S1D' S1D C2D 69.4(9) . . ?
O1D S1D C2D 108.0(11) . . ?
S1D' S1D C1D 77.5(8) . . ?
O1D S1D C1D 111.0(13) . . ?
C2D S1D C1D 112.6(9) . . ?
S1D' O1D S1D 41.9(3) . . ?
S1D' C2D S1D 39.9(6) . . ?
S1D C1D S1D' 35.9(5) . . ?

loop_
_geom_bond_atom_site_label_1
_geom_bond_atom_site_label_2
_geom_bond_distance
_geom_bond_site_symmetry_2
_geom_bond_publ_flag
Ni N1Q 2.098(10) . ?
Ni N1P 2.112(11) . ?
Ni N1R 2.123(5) . ?
Ni N2R 2.123(10) . ?
Ni N2P 2.122(6) . ?
Ni N2Q 2.135(12) . ?
N2R C2R 1.467(11) . ?
N1R C1R 1.488(12) . ?
C2R C1R 1.485(12) . ?
C2R C3R 1.528(13) . ?
C1R C6R 1.517(11) . ?
C6R C5R 1.52(2) . ?
C5R C4R 1.49(2) . ?
C4R C3R 1.549(15) . ?
N1Q C1Q 1.443(14) . ?
N2Q C2Q 1.48(2) . ?
C1Q C2Q 1.485(14) . ?
C1Q C6Q 1.55(2) . ?
C2Q C3Q 1.51(2) . ?
C3Q C4Q 1.59(2) . ?
C4Q C5Q 1.42(3) . ?
C5Q C6Q 1.51(2) . ?
N2P C2P 1.459(12) . ?
N1P C1P 1.455(10) . ?
C2P C1P 1.447(14) . ?
C2P C3P 1.514(12) . ?
C1P C6P 1.499(14) . ?
C6P C5P 1.512(15) . ?
C5P C4P 1.44(2) . ?
C4P C3P 1.50(2) . ?
N1B N8B 1.371(13) . ?
N1B C2B 1.37(2) . ?
C2B N3B 1.32(2) . ?
C2B C3AB 2.03(2) . ?
N3B C3AB 1.306(14) . ?
N4B C5B 1.20(2) . ?
N4B C3AB 1.51(2) . ?
C5B C6B 1.31(2) . ?
C5B C3AB 2.05(4) . ?
C6B C7B 1.42(2) . ?
C7B O7B 1.146(14) . ?
C7B N8B 1.43(2) . ?
N8B C3AB 1.287(13) . ?
N1A C2A 1.30(2) . ?
N1A N8A 1.369(14) . ?
C2A N3A 1.37(2) . ?
N3A C3AA 1.30(2) . ?
N4A C5A 1.31(2) . ?
N4A C3AA 1.34(2) . ?
C5A C6A 1.36(2) . ?
C6A C7A 1.38(2) . ?
C7A O7A 1.177(12) . ?
C7A N8A 1.46(2) . ?
N8A C3AA 1.375(13) . ?
S1D' S1D 1.078(6) . ?
S1D' O1D 1.495(8) . ?
S1D' C2D 1.57(2) . ?
S1D' C1D 1.80(2) . ?
S1D O1D 1.517(9) . ?
S1D C2D 1.59(2) . ?
S1D C1D 1.69(2) . ?
